data_4315299
loop_
_publ_author_name
'Sebastian A. Stoian'
'Carmen Paraschiv'
'Nathalie Kiritsakas'
'Francesc Lloret'
'Eckard M\"unck'
'Emile L. Bominaar'
'Marius Andruh'

_publ_section_title
;
 M\"ossbauer, Electron Paramagnetic Resonance, and Magnetic Susceptibility
 Studies on Members of a New Family of Cyano-Bridged 3d-4f Complexes.
 Demonstration of Anisotropic Exchange in a Fe-Gd Complex
;
_journal_name_full 'Inorganic Chemistry'
_journal_page_first 3387
_journal_page_last 3401
_journal_paper_doi 10.1021/ic902516r
_journal_volume 49
_journal_year 2010
_chemical_formula_sum 'C18 H24 Dy Fe N14 O8'
_chemical_formula_weight 782.86
_chemical_name_systematic
;
 ?
;
_space_group_IT_number 225
_symmetry_cell_setting cubic
_symmetry_space_group_name_Hall '-F 4 2 3'
_symmetry_space_group_name_H-M 'F m -3 m'
_atom_sites_solution_hydrogens geom
_atom_sites_solution_primary direct
_atom_sites_solution_secondary difmap
_audit_creation_method SHELXL-97
_cell_angle_alpha 90.00
_cell_angle_beta 90.00
_cell_angle_gamma 90.00
_cell_formula_units_Z 4
_cell_length_a 14.6477(16)
_cell_length_b 14.6477(16)
_cell_length_c 14.6477(16)
_cell_measurement_temperature 293(2)
_cell_volume 3142.7(6)
_computing_structure_refinement 'SHELXL-97 (Sheldrick, 1997)'
_diffrn_ambient_temperature 293(2)
_diffrn_measured_fraction_theta_full 0.995
_diffrn_measured_fraction_theta_max 0.995
_diffrn_radiation_monochromator graphite
_diffrn_radiation_source 'fine-focus sealed tube'
_diffrn_radiation_type MoK\a
_diffrn_radiation_wavelength 0.71073
_diffrn_reflns_av_R_equivalents 0.0992
_diffrn_reflns_av_sigmaI/netI 0.0304
_diffrn_reflns_limit_h_max 17
_diffrn_reflns_limit_h_min -17
_diffrn_reflns_limit_k_max 17
_diffrn_reflns_limit_k_min -16
_diffrn_reflns_limit_l_max 17
_diffrn_reflns_limit_l_min -16
_diffrn_reflns_number 3598
_diffrn_reflns_theta_full 25.89
_diffrn_reflns_theta_max 25.89
_diffrn_reflns_theta_min 2.41
_exptl_absorpt_coefficient_mu 2.882
_exptl_crystal_density_diffrn 1.655
_exptl_crystal_density_method 'not measured'
_exptl_crystal_F_000 1544
_refine_diff_density_max 0.514
_refine_diff_density_min -0.818
_refine_diff_density_rms 0.123
_refine_ls_extinction_method none
_refine_ls_goodness_of_fit_ref 1.271
_refine_ls_hydrogen_treatment mixed
_refine_ls_matrix_type full
_refine_ls_number_parameters 22
_refine_ls_number_reflns 197
_refine_ls_number_restraints 0
_refine_ls_restrained_S_all 1.271
_refine_ls_R_factor_all 0.0333
_refine_ls_R_factor_gt 0.0333
_refine_ls_shift/su_max 0.000
_refine_ls_shift/su_mean 0.000
_refine_ls_structure_factor_coef Fsqd
_refine_ls_weighting_details 'calc w=1/[\s^2^(Fo^2^)+(0.0621P)^2^+2.3343P] where P=(Fo^2^+2Fc^2^)/3'
_refine_ls_weighting_scheme calc
_refine_ls_wR_factor_gt 0.0884
_refine_ls_wR_factor_ref 0.0884
_reflns_number_gt 197
_reflns_number_total 197
_reflns_threshold_expression >2sigma(I)
_cod_data_source_file ic902516r_si_001_2.cif
_cod_data_source_block mafedy
_cod_database_code 4315299

loop_
_symmetry_equiv_pos_as_xyz
'x, y, z'
'x, -y, -z'
'-x, -y, z'
'-x, y, -z'
'-y, x, z'
'y, x, -z'
'y, -x, z'
'-y, -x, -z'
'y, z, x'
'-y, -z, x'
'y, -z, -x'
'-y, z, -x'
'-z, y, x'
'-z, -y, -x'
'z, -y, x'
'z, y, -x'
'z, x, y'
'-z, x, -y'
'-z, -x, y'
'z, -x, -y'
'-x, -z, -y'
'-x, z, y'
'x, -z, y'
'x, z, -y'
'x, y+1/2, z+1/2'
'x, -y+1/2, -z+1/2'
'-x, -y+1/2, z+1/2'
'-x, y+1/2, -z+1/2'
'-y, x+1/2, z+1/2'
'y, x+1/2, -z+1/2'
'y, -x+1/2, z+1/2'
'-y, -x+1/2, -z+1/2'
'y, z+1/2, x+1/2'
'-y, -z+1/2, x+1/2'
'y, -z+1/2, -x+1/2'
'-y, z+1/2, -x+1/2'
'-z, y+1/2, x+1/2'
'-z, -y+1/2, -x+1/2'
'z, -y+1/2, x+1/2'
'z, y+1/2, -x+1/2'
'z, x+1/2, y+1/2'
'-z, x+1/2, -y+1/2'
'-z, -x+1/2, y+1/2'
'z, -x+1/2, -y+1/2'
'-x, -z+1/2, -y+1/2'
'-x, z+1/2, y+1/2'
'x, -z+1/2, y+1/2'
'x, z+1/2, -y+1/2'
'x+1/2, y, z+1/2'
'x+1/2, -y, -z+1/2'
'-x+1/2, -y, z+1/2'
'-x+1/2, y, -z+1/2'
'-y+1/2, x, z+1/2'
'y+1/2, x, -z+1/2'
'y+1/2, -x, z+1/2'
'-y+1/2, -x, -z+1/2'
'y+1/2, z, x+1/2'
'-y+1/2, -z, x+1/2'
'y+1/2, -z, -x+1/2'
'-y+1/2, z, -x+1/2'
'-z+1/2, y, x+1/2'
'-z+1/2, -y, -x+1/2'
'z+1/2, -y, x+1/2'
'z+1/2, y, -x+1/2'
'z+1/2, x, y+1/2'
'-z+1/2, x, -y+1/2'
'-z+1/2, -x, y+1/2'
'z+1/2, -x, -y+1/2'
'-x+1/2, -z, -y+1/2'
'-x+1/2, z, y+1/2'
'x+1/2, -z, y+1/2'
'x+1/2, z, -y+1/2'
'x+1/2, y+1/2, z'
'x+1/2, -y+1/2, -z'
'-x+1/2, -y+1/2, z'
'-x+1/2, y+1/2, -z'
'-y+1/2, x+1/2, z'
'y+1/2, x+1/2, -z'
'y+1/2, -x+1/2, z'
'-y+1/2, -x+1/2, -z'
'y+1/2, z+1/2, x'
'-y+1/2, -z+1/2, x'
'y+1/2, -z+1/2, -x'
'-y+1/2, z+1/2, -x'
'-z+1/2, y+1/2, x'
'-z+1/2, -y+1/2, -x'
'z+1/2, -y+1/2, x'
'z+1/2, y+1/2, -x'
'z+1/2, x+1/2, y'
'-z+1/2, x+1/2, -y'
'-z+1/2, -x+1/2, y'
'z+1/2, -x+1/2, -y'
'-x+1/2, -z+1/2, -y'
'-x+1/2, z+1/2, y'
'x+1/2, -z+1/2, y'
'x+1/2, z+1/2, -y'
'-x, -y, -z'
'-x, y, z'
'x, y, -z'
'x, -y, z'
'y, -x, -z'
'-y, -x, z'
'-y, x, -z'
'y, x, z'
'-y, -z, -x'
'y, z, -x'
'-y, z, x'
'y, -z, x'
'z, -y, -x'
'z, y, x'
'-z, y, -x'
'-z, -y, x'
'-z, -x, -y'
'z, -x, y'
'z, x, -y'
'-z, x, y'
'x, z, y'
'x, -z, -y'
'-x, z, -y'
'-x, -z, y'
'-x, -y+1/2, -z+1/2'
'-x, y+1/2, z+1/2'
'x, y+1/2, -z+1/2'
'x, -y+1/2, z+1/2'
'y, -x+1/2, -z+1/2'
'-y, -x+1/2, z+1/2'
'-y, x+1/2, -z+1/2'
'y, x+1/2, z+1/2'
'-y, -z+1/2, -x+1/2'
'y, z+1/2, -x+1/2'
'-y, z+1/2, x+1/2'
'y, -z+1/2, x+1/2'
'z, -y+1/2, -x+1/2'
'z, y+1/2, x+1/2'
'-z, y+1/2, -x+1/2'
'-z, -y+1/2, x+1/2'
'-z, -x+1/2, -y+1/2'
'z, -x+1/2, y+1/2'
'z, x+1/2, -y+1/2'
'-z, x+1/2, y+1/2'
'x, z+1/2, y+1/2'
'x, -z+1/2, -y+1/2'
'-x, z+1/2, -y+1/2'
'-x, -z+1/2, y+1/2'
'-x+1/2, -y, -z+1/2'
'-x+1/2, y, z+1/2'
'x+1/2, y, -z+1/2'
'x+1/2, -y, z+1/2'
'y+1/2, -x, -z+1/2'
'-y+1/2, -x, z+1/2'
'-y+1/2, x, -z+1/2'
'y+1/2, x, z+1/2'
'-y+1/2, -z, -x+1/2'
'y+1/2, z, -x+1/2'
'-y+1/2, z, x+1/2'
'y+1/2, -z, x+1/2'
'z+1/2, -y, -x+1/2'
'z+1/2, y, x+1/2'
'-z+1/2, y, -x+1/2'
'-z+1/2, -y, x+1/2'
'-z+1/2, -x, -y+1/2'
'z+1/2, -x, y+1/2'
'z+1/2, x, -y+1/2'
'-z+1/2, x, y+1/2'
'x+1/2, z, y+1/2'
'x+1/2, -z, -y+1/2'
'-x+1/2, z, -y+1/2'
'-x+1/2, -z, y+1/2'
'-x+1/2, -y+1/2, -z'
'-x+1/2, y+1/2, z'
'x+1/2, y+1/2, -z'
'x+1/2, -y+1/2, z'
'y+1/2, -x+1/2, -z'
'-y+1/2, -x+1/2, z'
'-y+1/2, x+1/2, -z'
'y+1/2, x+1/2, z'
'-y+1/2, -z+1/2, -x'
'y+1/2, z+1/2, -x'
'-y+1/2, z+1/2, x'
'y+1/2, -z+1/2, x'
'z+1/2, -y+1/2, -x'
'z+1/2, y+1/2, x'
'-z+1/2, y+1/2, -x'
'-z+1/2, -y+1/2, x'
'-z+1/2, -x+1/2, -y'
'z+1/2, -x+1/2, y'
'z+1/2, x+1/2, -y'
'-z+1/2, x+1/2, y'
'x+1/2, z+1/2, y'
'x+1/2, -z+1/2, -y'
'-x+1/2, z+1/2, -y'
'-x+1/2, -z+1/2, y'

loop_
_atom_site_label
_atom_site_type_symbol
_atom_site_fract_x
_atom_site_fract_y
_atom_site_fract_z
_atom_site_U_iso_or_equiv
_atom_site_adp_type
_atom_site_occupancy
_atom_site_symmetry_multiplicity
_atom_site_calc_flag
_atom_site_refinement_flags
_atom_site_disorder_assembly
_atom_site_disorder_group
Dy1 Dy 0.0000 0.0000 0.0000 0.0202(4) Uani 1 48 d S . .
O1 O 0.0620(7) 0.0620(7) 0.1306(9) 0.133(9) Uani 0.33 2 d SP . .
Fe2 Fe 0.5000 0.0000 0.0000 0.0248(7) Uani 1 48 d S . .
N1 N 0.5000 0.2095(13) 0.0000 0.220(10) Uani 1.60 8 d SP . .
C1 C 0.5000 0.1297(8) 0.0000 0.063(4) Uani 1 8 d S . .
N2 N 0.1909(3) 0.1909(3) 0.1909(3) 0.044(2) Uani 1 6 d S . .
C2 C 0.2500 0.2500 0.1344(7) 0.050(2) Uani 1 4 d S . .
H2A H 0.2879 0.2121 0.0955 0.060 Uiso 0.50 2 calc SPR . .
H2B H 0.2121 0.2879 0.0955 0.060 Uiso 0.50 2 calc SPR . .

loop_
_atom_site_aniso_label
_atom_site_aniso_U_11
_atom_site_aniso_U_22
_atom_site_aniso_U_33
_atom_site_aniso_U_23
_atom_site_aniso_U_13
_atom_site_aniso_U_12
Dy1 0.0202(4) 0.0202(4) 0.0202(4) 0.000 0.000 0.000
O1 0.184(13) 0.184(13) 0.029(6) -0.007(4) -0.007(4) -0.144(14)
Fe2 0.0248(7) 0.0248(7) 0.0248(7) 0.000 0.000 0.000
N1 0.287(17) 0.086(11) 0.287(17) 0.000 0.000 0.000
C1 0.082(6) 0.024(6) 0.082(6) 0.000 0.000 0.000
N2 0.044(2) 0.044(2) 0.044(2) -0.0085(19) -0.0085(19) -0.0085(19)
C2 0.059(4) 0.059(4) 0.032(5) 0.000 0.000 0.002(4)

loop_
_atom_type_symbol
_atom_type_description
_atom_type_scat_dispersion_real
_atom_type_scat_dispersion_imag
_atom_type_scat_source
C C 0.0033 0.0016 'International Tables Vol C Tables 4.2.6.8 and 6.1.1.4'
H H 0.0000 0.0000 'International Tables Vol C Tables 4.2.6.8 and 6.1.1.4'
Dy Dy -0.1892 4.4098 'International Tables Vol C Tables 4.2.6.8 and 6.1.1.4'
Fe Fe 0.3463 0.8444 'International Tables Vol C Tables 4.2.6.8 and 6.1.1.4'
N N 0.0061 0.0033 'International Tables Vol C Tables 4.2.6.8 and 6.1.1.4'
O O 0.0106 0.0060 'International Tables Vol C Tables 4.2.6.8 and 6.1.1.4'

loop_
_geom_angle_atom_site_label_1
_geom_angle_atom_site_label_2
_geom_angle_atom_site_label_3
_geom_angle
_geom_angle_site_symmetry_1
_geom_angle_site_symmetry_3
_geom_angle_publ_flag
O1 Dy1 O1 36.0(6) 110 9 ?
O1 Dy1 O1 180.0(5) 110 14 ?
O1 Dy1 O1 144.0(6) 9 14 ?
O1 Dy1 O1 144.0(6) 110 105 ?
O1 Dy1 O1 180.0(5) 9 105 ?
O1 Dy1 O1 36.0(6) 14 105 ?
O1 Dy1 O1 144.0(6) 110 97 ?
O1 Dy1 O1 144.0(6) 9 97 ?
O1 Dy1 O1 36.0(6) 14 97 ?
O1 Dy1 O1 36.0(6) 105 97 ?
O1 Dy1 O1 36.0(6) 110 . ?
O1 Dy1 O1 36.0(6) 9 . ?
O1 Dy1 O1 144.0(6) 14 . ?
O1 Dy1 O1 144.0(6) 105 . ?
O1 Dy1 O1 180.0(10) 97 . ?
O1 Dy1 O1 67.7(8) 110 109 ?
O1 Dy1 O1 98.93(18) 9 109 ?
O1 Dy1 O1 112.3(8) 14 109 ?
O1 Dy1 O1 81.07(18) 105 109 ?
O1 Dy1 O1 81.07(18) 97 109 ?
O1 Dy1 O1 98.93(18) . 109 ?
O1 Dy1 O1 98.93(18) 110 12 ?
O1 Dy1 O1 67.7(8) 9 12 ?
O1 Dy1 O1 81.07(18) 14 12 ?
O1 Dy1 O1 112.3(8) 105 12 ?
O1 Dy1 O1 81.07(18) 97 12 ?
O1 Dy1 O1 98.93(18) . 12 ?
O1 Dy1 O1 119.94(3) 109 12 ?
O1 Dy1 O1 98.93(18) 110 3 ?
O1 Dy1 O1 98.93(18) 9 3 ?
O1 Dy1 O1 81.07(18) 14 3 ?
O1 Dy1 O1 81.07(18) 105 3 ?
O1 Dy1 O1 112.3(8) 97 3 ?
O1 Dy1 O1 67.7(8) . 3 ?
O1 Dy1 O1 119.94(3) 109 3 ?
O1 Dy1 O1 119.94(3) 12 3 ?
O1 Dy1 O1 46.4(5) 110 16 ?
O1 Dy1 O1 60.06(3) 9 16 ?
O1 Dy1 O1 133.6(5) 14 16 ?
O1 Dy1 O1 119.94(3) 105 16 ?
O1 Dy1 O1 98.93(18) 97 16 ?
O1 Dy1 O1 81.07(18) . 16 ?
O1 Dy1 O1 46.4(5) 109 16 ?
O1 Dy1 O1 81.07(18) 12 16 ?
O1 Dy1 O1 144.0(6) 3 16 ?
O1 Dy1 O1 81.07(18) 110 98 ?
O1 Dy1 O1 60.06(3) 9 98 ?
O1 Dy1 O1 98.93(18) 14 98 ?
O1 Dy1 O1 119.94(3) 105 98 ?
O1 Dy1 O1 133.6(5) 97 98 ?
O1 Dy1 O1 46.4(5) . 98 ?
O1 Dy1 O1 144.0(6) 109 98 ?
O1 Dy1 O1 81.07(18) 12 98 ?
O1 Dy1 O1 46.4(5) 3 98 ?
O1 Dy1 O1 119.94(3) 16 98 ?
O1 Dy1 O1 46.4(5) 110 15 ?
O1 Dy1 O1 81.07(18) 9 15 ?
O1 Dy1 O1 133.6(5) 14 15 ?
O1 Dy1 O1 98.93(18) 105 15 ?
O1 Dy1 O1 119.94(3) 97 15 ?
O1 Dy1 O1 60.06(3) . 15 ?
O1 Dy1 O1 46.4(5) 109 15 ?
O1 Dy1 O1 144.0(6) 12 15 ?
O1 Dy1 O1 81.07(18) 3 15 ?
O1 Dy1 O1 67.7(8) 16 15 ?
O1 Dy1 O1 98.93(18) 98 15 ?
O1 O1 O1 60.000(2) 110 9 ?
O1 O1 O1 135.000(3) 110 98 ?
O1 O1 O1 90.000(1) 9 98 ?
O1 O1 O1 90.000(1) 110 100 ?
O1 O1 O1 135.000(3) 9 100 ?
O1 O1 O1 90.0 98 100 ?
O1 O1 Dy1 72.0(3) 110 . ?
O1 O1 Dy1 72.0(3) 9 . ?
O1 O1 Dy1 66.8(2) 98 . ?
O1 O1 Dy1 66.8(2) 100 . ?
C1 Fe2 C1 90.0 185 173 ?
C1 Fe2 C1 90.0 185 97_655 ?
C1 Fe2 C1 90.0 173 97_655 ?
C1 Fe2 C1 90.0 185 . ?
C1 Fe2 C1 90.0 173 . ?
C1 Fe2 C1 180.0 97_655 . ?
C1 Fe2 C1 90.0 185 77_545 ?
C1 Fe2 C1 180.0 173 77_545 ?
C1 Fe2 C1 90.0 97_655 77_545 ?
C1 Fe2 C1 90.0 . 77_545 ?
C1 Fe2 C1 180.0 185 89_545 ?
C1 Fe2 C1 90.0 173 89_545 ?
C1 Fe2 C1 90.0 97_655 89_545 ?
C1 Fe2 C1 90.0 . 89_545 ?
C1 Fe2 C1 90.0 77_545 89_545 ?
N1 C1 Fe2 180.000(1) . . ?
C2 N2 C2 108.3(4) 133 9 ?
C2 N2 C2 108.3(4) 133 . ?
C2 N2 C2 108.3(4) 9 . ?
N2 C2 N2 111.9(9) 75 . ?

loop_
_geom_bond_atom_site_label_1
_geom_bond_atom_site_label_2
_geom_bond_distance
_geom_bond_site_symmetry_2
_geom_bond_publ_flag
Dy1 O1 2.304(13) 110 ?
Dy1 O1 2.304(13) 9 ?
Dy1 O1 2.304(13) 14 ?
Dy1 O1 2.304(13) 105 ?
Dy1 O1 2.304(13) 97 ?
Dy1 O1 2.304(13) . ?
Dy1 O1 2.304(13) 109 ?
Dy1 O1 2.304(13) 12 ?
Dy1 O1 2.304(13) 3 ?
Dy1 O1 2.304(13) 16 ?
Dy1 O1 2.304(13) 98 ?
Dy1 O1 2.304(13) 15 ?
O1 O1 1.42(3) 110 ?
O1 O1 1.42(3) 9 ?
O1 O1 1.82(2) 98 ?
O1 O1 1.82(2) 100 ?
Fe2 C1 1.900(12) 185 ?
Fe2 C1 1.900(12) 173 ?
Fe2 C1 1.900(12) 97_655 ?
Fe2 C1 1.900(12) . ?
Fe2 C1 1.900(12) 77_545 ?
Fe2 C1 1.900(12) 89_545 ?
N1 C1 1.17(2) . ?
N2 C2 1.477(6) 133 ?
N2 C2 1.477(6) 9 ?
N2 C2 1.477(6) . ?
C2 N2 1.477(6) 75 ?
